data_7207327
loop_
_publ_author_name
'Liu, Guang-Xiang'
'Xu, Heng'
'Zhou, Hong'
'Nishihara, Sadafumi'
'Ren, Xiao-Ming'

_publ_section_title
;
 Temperature-induced assembly of MOF polymorphs: Syntheses, structures and
 physical properties
;
_journal_issue 5
_journal_name_full CrystEngComm
_journal_page_first 1856
_journal_paper_doi 10.1039/c1ce05369h
_journal_volume 14
_journal_year 2012
_chemical_formula_moiety 'C28 H24 N4 Ni O7 S, 0.38(H2 O)'
_chemical_formula_sum 'C28 H27.76 N4 Ni O7.38 S'
_chemical_formula_weight 629.14
_chemical_name_systematic
;
?
;
_space_group_IT_number 2
_symmetry_cell_setting triclinic
_symmetry_space_group_name_Hall '-P 1'
_symmetry_space_group_name_H-M 'P -1'
_atom_sites_solution_hydrogens geom
_atom_sites_solution_primary direct
_atom_sites_solution_secondary difmap
_audit_creation_method SHELXL-97
_cell_angle_alpha 70.501(2)
_cell_angle_beta 87.561(3)
_cell_angle_gamma 76.947(3)
_cell_formula_units_Z 2
_cell_length_a 10.1202(16)
_cell_length_b 10.8830(17)
_cell_length_c 13.409(2)
_cell_measurement_reflns_used 3159
_cell_measurement_temperature 293(2)
_cell_measurement_theta_max 26.77
_cell_measurement_theta_min 2.56
_cell_volume 1355.3(4)
_computing_cell_refinement SMART
_computing_data_collection 'SMART (Bruker, 2000)'
_computing_data_reduction 'SAINT (Bruker, 2000)'
_computing_molecular_graphics SHELXTL
_computing_publication_material SHELXTL
_computing_structure_refinement SHELXTL
_computing_structure_solution 'SHELXTL (Bruker, 2000)'
_diffrn_ambient_temperature 293(2)
_diffrn_measured_fraction_theta_full 0.983
_diffrn_measured_fraction_theta_max 0.983
_diffrn_measurement_device_type 'Bruker Smart Aepex CCD area detector'
_diffrn_measurement_method 'phi and omega scans'
_diffrn_radiation_monochromator graphite
_diffrn_radiation_source 'sealed tube'
_diffrn_radiation_type MoK\a
_diffrn_radiation_wavelength 0.71073
_diffrn_reflns_av_R_equivalents 0.0339
_diffrn_reflns_av_sigmaI/netI 0.0451
_diffrn_reflns_limit_h_max 12
_diffrn_reflns_limit_h_min -10
_diffrn_reflns_limit_k_max 12
_diffrn_reflns_limit_k_min -12
_diffrn_reflns_limit_l_max 15
_diffrn_reflns_limit_l_min -15
_diffrn_reflns_number 6835
_diffrn_reflns_theta_full 25.10
_diffrn_reflns_theta_max 25.10
_diffrn_reflns_theta_min 1.61
_exptl_absorpt_coefficient_mu 0.850
_exptl_absorpt_correction_T_max 0.8484
_exptl_absorpt_correction_T_min 0.8092
_exptl_absorpt_correction_type multi-scan
_exptl_absorpt_process_details 'SADABS(Bruker, 2000)'
_exptl_crystal_colour green
_exptl_crystal_density_diffrn 1.540
_exptl_crystal_density_method 'not measured'
_exptl_crystal_description block
_exptl_crystal_F_000 650
_exptl_crystal_size_max 0.26
_exptl_crystal_size_mid 0.22
_exptl_crystal_size_min 0.20
_refine_diff_density_max 0.354
_refine_diff_density_min -0.302
_refine_diff_density_rms 0.057
_refine_ls_extinction_method none
_refine_ls_goodness_of_fit_ref 1.040
_refine_ls_hydrogen_treatment mixed
_refine_ls_matrix_type full
_refine_ls_number_parameters 382
_refine_ls_number_reflns 4728
_refine_ls_number_restraints 2
_refine_ls_restrained_S_all 1.040
_refine_ls_R_factor_all 0.0444
_refine_ls_R_factor_gt 0.0375
_refine_ls_shift/su_max 0.001
_refine_ls_shift/su_mean 0.000
_refine_ls_structure_factor_coef Fsqd
_refine_ls_weighting_details 'calc w=1/[\s^2^(Fo^2^)+(0.0430P)^2^+0.0000P] where P=(Fo^2^+2Fc^2^)/3'
_refine_ls_weighting_scheme calc
_refine_ls_wR_factor_gt 0.0877
_refine_ls_wR_factor_ref 0.0902
_reflns_number_gt 3929
_reflns_number_total 4728
_reflns_threshold_expression >2sigma(I)
_cod_data_source_file c1ce05369h.txt
_cod_data_source_block CEC4
_cod_depositor_comments
;
The following automatic conversions were performed:

'_symmetry_cell_setting' value 'Triclinic' changed to 'triclinic'
according to /home/saulius/struct/CIF-dictionaries/cif_core.dic
dictionary named 'cif_core.dic' version 2.4.1 from 2010-06-29.

Automatic conversion script
Id: cif_fix_values 1715 2011-07-08 13:25:40Z adriana 
;
_cod_database_code 7207327

loop_
_symmetry_equiv_pos_as_xyz
'x, y, z'
'-x, -y, -z'

loop_
_atom_site_label
_atom_site_type_symbol
_atom_site_fract_x
_atom_site_fract_y
_atom_site_fract_z
_atom_site_U_iso_or_equiv
_atom_site_adp_type
_atom_site_occupancy
_atom_site_symmetry_multiplicity
_atom_site_calc_flag
_atom_site_refinement_flags
Ni1 Ni 0.04977(3) 0.57295(3) 0.66657(2) 0.03389(11) Uani 1 1 d .
O1 O 0.21490(16) 0.41478(17) 0.76817(13) 0.0413(4) Uani 1 1 d .
O2 O 0.10154(16) 0.38570(16) 0.64513(13) 0.0391(4) Uani 1 1 d .
O3 O 0.25801(18) -0.5262(2) 1.31468(14) 0.0570(5) Uani 1 1 d .
O4 O 0.07573(17) -0.49711(18) 1.21573(13) 0.0434(4) Uani 1 1 d .
O5 O 0.46339(18) -0.28366(18) 0.75944(13) 0.0491(5) Uani 1 1 d .
O6 O 0.62630(17) -0.24663(18) 0.87309(15) 0.0511(5) Uani 1 1 d .
N1 N 0.0114(2) 0.7440(2) 0.70662(16) 0.0428(5) Uani 1 1 d .
N2 N -0.0885(2) 0.8945(3) 0.7773(2) 0.0576(7) Uani 1 1 d .
N3 N 0.1941(2) 0.6366(2) 0.56228(15) 0.0387(5) Uani 1 1 d .
N4 N 0.3881(2) 0.6898(2) 0.50760(16) 0.0410(5) Uani 1 1 d .
O1W O -0.10269(19) 0.65150(19) 0.55116(15) 0.0422(4) Uani 1 1 d D
H1WA H -0.101(3) 0.639(3) 0.4931(17) 0.066(10) Uiso 1 1 d D
H1WB H -0.160(3) 0.611(3) 0.585(2) 0.087(13) Uiso 1 1 d D
C1 C 0.1915(2) 0.3420(2) 0.71884(18) 0.0344(5) Uani 1 1 d .
C2 C 0.2690(2) 0.2003(2) 0.74791(18) 0.0352(6) Uani 1 1 d .
C3 C 0.3638(3) 0.1452(3) 0.8305(2) 0.0570(8) Uani 1 1 d .
H3 H 0.3816 0.1981 0.8680 0.068 Uiso 1 1 calc R
C4 C 0.4325(3) 0.0141(3) 0.8585(2) 0.0566(8) Uani 1 1 d .
H4 H 0.4973 -0.0212 0.9138 0.068 Uiso 1 1 calc R
C5 C 0.4048(2) -0.0647(2) 0.80425(18) 0.0343(5) Uani 1 1 d .
C6 C 0.3133(3) -0.0126(3) 0.7211(2) 0.0459(7) Uani 1 1 d .
H6 H 0.2966 -0.0659 0.6835 0.055 Uiso 1 1 calc R
C7 C 0.2455(3) 0.1197(3) 0.6928(2) 0.0453(7) Uani 1 1 d .
H7 H 0.1830 0.1553 0.6359 0.054 Uiso 1 1 calc R
C8 C 0.1955(3) -0.4885(2) 1.2287(2) 0.0381(6) Uani 1 1 d .
C9 C 0.2682(2) -0.4261(2) 1.13102(19) 0.0354(6) Uani 1 1 d .
C10 C 0.3969(3) -0.4071(3) 1.1413(2) 0.0408(6) Uani 1 1 d .
H10 H 0.4374 -0.4328 1.2083 0.049 Uiso 1 1 calc R
C11 C 0.4655(3) -0.3505(3) 1.0534(2) 0.0415(6) Uani 1 1 d .
H11 H 0.5523 -0.3385 1.0608 0.050 Uiso 1 1 calc R
C12 C 0.4049(2) -0.3119(2) 0.95459(18) 0.0351(6) Uani 1 1 d .
C13 C 0.2775(3) -0.3317(3) 0.9431(2) 0.0516(7) Uani 1 1 d .
H13 H 0.2373 -0.3064 0.8760 0.062 Uiso 1 1 calc R
C14 C 0.2104(3) -0.3891(3) 1.0313(2) 0.0496(7) Uani 1 1 d .
H14 H 0.1247 -0.4032 1.0236 0.060 Uiso 1 1 calc R
C15 C -0.0595(3) 0.7641(3) 0.7870(2) 0.0508(7) Uani 1 1 d .
H15 H -0.0859 0.6972 0.8427 0.061 Uiso 1 1 calc R
C16 C 0.0261(3) 0.8677(3) 0.6437(3) 0.0669(6) Uani 1 1 d .
H16 H 0.0717 0.8853 0.5805 0.080 Uiso 1 1 calc R
C17 C -0.0348(3) 0.9597(3) 0.6865(3) 0.0669(6) Uani 1 1 d .
H17 H -0.0392 1.0512 0.6590 0.080 Uiso 1 1 calc R
C18 C -0.1671(3) 0.9521(4) 0.8524(3) 0.0830(12) Uani 1 1 d .
H18A H -0.2227 0.8917 0.8924 0.100 Uiso 1 1 calc R
H18B H -0.2276 1.0360 0.8130 0.100 Uiso 1 1 calc R
C19 C -0.0453(4) 0.8856(4) 1.0260(3) 0.0804(12) Uani 1 1 d .
H19 H -0.0765 0.8070 1.0451 0.096 Uiso 1 1 calc R
C20 C -0.0794(3) 0.9770(4) 0.9288(3) 0.0668(10) Uani 1 1 d .
C21 C -0.0348(4) 1.0946(4) 0.9019(3) 0.0796(11) Uani 1 1 d .
H21 H -0.0583 1.1599 0.8360 0.095 Uiso 1 1 calc R
C22 C 0.3085(3) 0.6576(3) 0.5900(2) 0.0435(6) Uani 1 1 d .
H22 H 0.3310 0.6508 0.6585 0.052 Uiso 1 1 calc R
C23 C 0.2025(3) 0.6558(3) 0.4567(2) 0.0488(7) Uani 1 1 d .
H23 H 0.1367 0.6471 0.4148 0.059 Uiso 1 1 calc R
C24 C 0.3201(3) 0.6892(3) 0.4226(2) 0.0564(8) Uani 1 1 d .
H24 H 0.3496 0.7083 0.3536 0.068 Uiso 1 1 calc R
C25 C 0.5182(3) 0.7260(3) 0.5101(2) 0.0485(7) Uani 1 1 d .
H25A H 0.5702 0.7117 0.4509 0.058 Uiso 1 1 calc R
H25B H 0.5685 0.6668 0.5747 0.058 Uiso 1 1 calc R
C26 C 0.6052(3) 0.8988(3) 0.5536(2) 0.0462(7) Uani 1 1 d .
H26 H 0.6771 0.8308 0.5905 0.055 Uiso 1 1 calc R
C27 C 0.5056(2) 0.8684(3) 0.5050(2) 0.0409(6) Uani 1 1 d .
C28 C 0.4004(3) 0.9720(3) 0.4518(2) 0.0474(7) Uani 1 1 d .
H28 H 0.3317 0.9539 0.4187 0.057 Uiso 1 1 calc R
S1 S 0.48940(6) -0.23511(6) 0.84192(5) 0.03839(17) Uani 1 1 d .
O2W O 0.8650(7) 0.6138(7) 0.0244(5) 0.091(3) Uani 0.383(6) 1 d P

loop_
_atom_site_aniso_label
_atom_site_aniso_U_11
_atom_site_aniso_U_22
_atom_site_aniso_U_33
_atom_site_aniso_U_23
_atom_site_aniso_U_13
_atom_site_aniso_U_12
Ni1 0.03634(19) 0.0324(2) 0.03405(19) -0.01225(14) 0.00269(13) -0.00829(14)
O1 0.0453(10) 0.0380(10) 0.0437(10) -0.0183(9) -0.0016(8) -0.0075(8)
O2 0.0406(10) 0.0351(10) 0.0410(10) -0.0143(8) -0.0029(8) -0.0037(8)
O3 0.0463(11) 0.0863(16) 0.0348(11) -0.0142(10) 0.0023(9) -0.0171(10)
O4 0.0397(10) 0.0484(11) 0.0381(10) -0.0077(9) 0.0031(8) -0.0128(8)
O5 0.0660(12) 0.0376(11) 0.0459(11) -0.0188(9) 0.0096(9) -0.0094(9)
O6 0.0354(10) 0.0437(11) 0.0667(13) -0.0100(10) 0.0037(9) -0.0070(8)
N1 0.0446(13) 0.0436(14) 0.0457(13) -0.0225(11) 0.0026(10) -0.0094(10)
N2 0.0443(14) 0.0633(17) 0.0867(19) -0.0552(16) 0.0061(13) -0.0095(12)
N3 0.0433(12) 0.0393(13) 0.0389(12) -0.0164(10) 0.0064(9) -0.0156(10)
N4 0.0396(12) 0.0411(13) 0.0439(12) -0.0140(10) 0.0083(10) -0.0137(10)
O1W 0.0464(11) 0.0412(11) 0.0337(11) -0.0099(9) -0.0018(9) -0.0029(9)
C1 0.0339(13) 0.0357(14) 0.0342(13) -0.0110(12) 0.0040(11) -0.0103(11)
C2 0.0364(14) 0.0339(14) 0.0351(14) -0.0106(11) 0.0029(11) -0.0091(11)
C3 0.070(2) 0.0433(17) 0.0633(19) -0.0272(16) -0.0259(15) -0.0032(15)
C4 0.0633(19) 0.0459(18) 0.0588(19) -0.0204(15) -0.0259(15) 0.0014(15)
C5 0.0369(13) 0.0297(13) 0.0361(13) -0.0103(11) 0.0054(10) -0.0090(11)
C6 0.0583(17) 0.0363(16) 0.0447(16) -0.0162(13) -0.0067(13) -0.0083(13)
C7 0.0540(17) 0.0400(16) 0.0400(15) -0.0129(13) -0.0112(12) -0.0050(13)
C8 0.0398(15) 0.0323(14) 0.0411(15) -0.0145(12) 0.0050(12) -0.0031(11)
C9 0.0358(14) 0.0291(13) 0.0389(14) -0.0099(11) 0.0026(11) -0.0052(11)
C10 0.0455(15) 0.0411(15) 0.0367(14) -0.0134(12) -0.0018(11) -0.0103(12)
C11 0.0389(14) 0.0397(15) 0.0496(16) -0.0165(13) 0.0021(12) -0.0137(12)
C12 0.0377(14) 0.0290(13) 0.0365(14) -0.0085(11) 0.0012(11) -0.0069(11)
C13 0.0418(16) 0.067(2) 0.0365(15) -0.0021(14) -0.0045(12) -0.0161(14)
C14 0.0370(15) 0.062(2) 0.0441(16) -0.0061(14) -0.0011(12) -0.0178(14)
C15 0.0497(17) 0.059(2) 0.0548(17) -0.0321(16) 0.0056(13) -0.0145(14)
C16 0.0759(17) 0.0458(14) 0.0861(18) -0.0301(13) 0.0132(14) -0.0170(12)
C17 0.0759(17) 0.0458(14) 0.0861(18) -0.0301(13) 0.0132(14) -0.0170(12)
C18 0.0503(19) 0.110(3) 0.130(3) -0.097(3) 0.017(2) -0.0163(19)
C19 0.079(2) 0.084(3) 0.116(3) -0.070(3) 0.030(2) -0.042(2)
C20 0.0502(19) 0.082(3) 0.098(3) -0.067(2) 0.0213(19) -0.0194(18)
C21 0.087(3) 0.078(3) 0.100(3) -0.058(2) 0.015(2) -0.029(2)
C22 0.0472(16) 0.0459(17) 0.0402(15) -0.0158(13) 0.0063(12) -0.0148(13)
C23 0.0547(17) 0.0560(19) 0.0445(16) -0.0222(14) 0.0030(13) -0.0218(15)
C24 0.0658(19) 0.072(2) 0.0429(16) -0.0241(16) 0.0168(14) -0.0323(17)
C25 0.0372(15) 0.0444(17) 0.0633(18) -0.0166(14) 0.0097(13) -0.0113(12)
C26 0.0378(15) 0.0409(17) 0.0517(17) -0.0062(13) -0.0011(12) -0.0058(12)
C27 0.0339(14) 0.0423(16) 0.0445(15) -0.0104(13) 0.0078(11) -0.0119(12)
C28 0.0375(15) 0.0490(18) 0.0553(17) -0.0140(14) -0.0026(12) -0.0133(13)
S1 0.0381(4) 0.0318(4) 0.0426(4) -0.0098(3) 0.0064(3) -0.0074(3)
O2W 0.112(6) 0.112(6) 0.060(4) -0.026(4) 0.004(4) -0.048(5)

loop_
_atom_type_symbol
_atom_type_description
_atom_type_scat_dispersion_real
_atom_type_scat_dispersion_imag
_atom_type_scat_source
C C 0.0033 0.0016 'International Tables Vol C Tables 4.2.6.8 and 6.1.1.4'
H H 0.0000 0.0000 'International Tables Vol C Tables 4.2.6.8 and 6.1.1.4'
N N 0.0061 0.0033 'International Tables Vol C Tables 4.2.6.8 and 6.1.1.4'
O O 0.0106 0.0060 'International Tables Vol C Tables 4.2.6.8 and 6.1.1.4'
S S 0.1246 0.1234 'International Tables Vol C Tables 4.2.6.8 and 6.1.1.4'
Ni Ni 0.3393 1.1124 'International Tables Vol C Tables 4.2.6.8 and 6.1.1.4'

loop_
_geom_angle_atom_site_label_1
_geom_angle_atom_site_label_2
_geom_angle_atom_site_label_3
_geom_angle
_geom_angle_site_symmetry_1
_geom_angle_site_symmetry_3
N3 Ni1 O4 173.06(8) . 2_557
N3 Ni1 O1W 92.96(8) . .
O4 Ni1 O1W 93.93(8) 2_557 .
N3 Ni1 N1 92.20(8) . .
O4 Ni1 N1 88.37(8) 2_557 .
O1W Ni1 N1 92.48(8) . .
N3 Ni1 O2 90.00(7) . .
O4 Ni1 O2 88.59(7) 2_557 .
O1W Ni1 O2 94.51(7) . .
N1 Ni1 O2 172.56(7) . .
N3 Ni1 O1 88.23(7) . .
O4 Ni1 O1 85.14(7) 2_557 .
O1W Ni1 O1 155.42(7) . .
N1 Ni1 O1 112.03(7) . .
O2 Ni1 O1 60.92(6) . .
C1 O1 Ni1 86.26(14) . .
C1 O2 Ni1 91.55(14) . .
C8 O4 Ni1 125.98(16) . 2_557
C15 N1 C16 105.3(2) . .
C15 N1 Ni1 126.5(2) . .
C16 N1 Ni1 126.58(19) . .
C15 N2 C17 107.3(2) . .
C15 N2 C18 125.0(3) . .
C17 N2 C18 127.7(3) . .
C22 N3 C23 105.2(2) . .
C22 N3 Ni1 124.15(17) . .
C23 N3 Ni1 130.47(17) . .
C22 N4 C24 106.3(2) . .
C22 N4 C25 125.5(2) . .
C24 N4 C25 128.1(2) . .
Ni1 O1W H1WA 126(2) . .
Ni1 O1W H1WB 97(2) . .
H1WA O1W H1WB 104(3) . .
O1 C1 O2 121.2(2) . .
O1 C1 C2 119.9(2) . .
O2 C1 C2 118.9(2) . .
C3 C2 C7 118.1(2) . .
C3 C2 C1 121.6(2) . .
C7 C2 C1 120.3(2) . .
C4 C3 C2 121.4(2) . .
C4 C3 H3 119.3 . .
C2 C3 H3 119.3 . .
C3 C4 C5 119.4(3) . .
C3 C4 H4 120.3 . .
C5 C4 H4 120.3 . .
C6 C5 C4 120.6(2) . .
C6 C5 S1 119.53(19) . .
C4 C5 S1 119.9(2) . .
C5 C6 C7 119.6(2) . .
C5 C6 H6 120.2 . .
C7 C6 H6 120.2 . .
C6 C7 C2 120.9(2) . .
C6 C7 H7 119.5 . .
C2 C7 H7 119.5 . .
O3 C8 O4 125.6(2) . .
O3 C8 C9 117.3(2) . .
O4 C8 C9 117.1(2) . .
C14 C9 C10 119.0(2) . .
C14 C9 C8 121.5(2) . .
C10 C9 C8 119.5(2) . .
C11 C10 C9 120.6(2) . .
C11 C10 H10 119.7 . .
C9 C10 H10 119.7 . .
C12 C11 C10 119.5(2) . .
C12 C11 H11 120.3 . .
C10 C11 H11 120.3 . .
C11 C12 C13 120.5(2) . .
C11 C12 S1 119.93(18) . .
C13 C12 S1 119.53(19) . .
C14 C13 C12 119.5(2) . .
C14 C13 H13 120.3 . .
C12 C13 H13 120.3 . .
C13 C14 C9 120.9(2) . .
C13 C14 H14 119.6 . .
C9 C14 H14 119.6 . .
N1 C15 N2 110.6(3) . .
N1 C15 H15 124.7 . .
N2 C15 H15 124.7 . .
C17 C16 N1 109.8(3) . .
C17 C16 H16 125.1 . .
N1 C16 H16 125.1 . .
C16 C17 N2 106.9(3) . .
C16 C17 H17 126.5 . .
N2 C17 H17 126.5 . .
N2 C18 C20 113.3(2) . .
N2 C18 H18A 108.9 . .
C20 C18 H18A 108.9 . .
N2 C18 H18B 108.9 . .
C20 C18 H18B 108.9 . .
H18A C18 H18B 107.7 . .
C20 C19 C21 122.0(3) . 2_577
C20 C19 H19 119.0 . .
C21 C19 H19 119.0 2_577 .
C19 C20 C21 118.6(3) . .
C19 C20 C18 120.5(3) . .
C21 C20 C18 120.9(4) . .
C20 C21 C19 119.4(4) . 2_577
C20 C21 H21 120.3 . .
C19 C21 H21 120.3 2_577 .
N3 C22 N4 111.7(2) . .
N3 C22 H22 124.1 . .
N4 C22 H22 124.1 . .
C24 C23 N3 109.6(2) . .
C24 C23 H23 125.2 . .
N3 C23 H23 125.2 . .
C23 C24 N4 107.2(2) . .
C23 C24 H24 126.4 . .
N4 C24 H24 126.4 . .
N4 C25 C27 114.0(2) . .
N4 C25 H25A 108.7 . .
C27 C25 H25A 108.7 . .
N4 C25 H25B 108.7 . .
C27 C25 H25B 108.7 . .
H25A C25 H25B 107.6 . .
C28 C26 C27 120.9(2) 2_676 .
C28 C26 H26 119.6 2_676 .
C27 C26 H26 119.6 . .
C26 C27 C28 117.7(2) . .
C26 C27 C25 119.0(2) . .
C28 C27 C25 123.3(2) . .
C26 C28 C27 121.5(2) 2_676 .
C26 C28 H28 119.3 2_676 .
C27 C28 H28 119.3 . .
O6 S1 O5 119.75(11) . .
O6 S1 C12 108.37(11) . .
O5 S1 C12 108.25(11) . .
O6 S1 C5 108.22(11) . .
O5 S1 C5 107.34(11) . .
C12 S1 C5 103.77(11) . .

loop_
_geom_bond_atom_site_label_1
_geom_bond_atom_site_label_2
_geom_bond_distance
_geom_bond_site_symmetry_2
Ni1 N3 2.0510(19) .
Ni1 O4 2.0540(16) 2_557
Ni1 O1W 2.0568(18) .
Ni1 N1 2.056(2) .
Ni1 O2 2.0990(16) .
Ni1 O1 2.2228(17) .
O1 C1 1.253(3) .
O2 C1 1.264(3) .
O3 C8 1.235(3) .
O4 C8 1.260(3) .
O4 Ni1 2.0539(16) 2_557
O5 S1 1.4315(17) .
O6 S1 1.4303(18) .
N1 C15 1.321(3) .
N1 C16 1.367(4) .
N2 C15 1.345(4) .
N2 C17 1.350(4) .
N2 C18 1.473(3) .
N3 C22 1.320(3) .
N3 C23 1.362(3) .
N4 C22 1.336(3) .
N4 C24 1.360(3) .
N4 C25 1.461(3) .
O1W H1WA 0.836(17) .
O1W H1WB 0.837(18) .
C1 C2 1.491(3) .
C2 C3 1.376(3) .
C2 C7 1.383(3) .
C3 C4 1.369(4) .
C3 H3 0.9300 .
C4 C5 1.374(3) .
C4 H4 0.9300 .
C5 C6 1.361(3) .
C5 S1 1.767(2) .
C6 C7 1.378(4) .
C6 H6 0.9300 .
C7 H7 0.9300 .
C8 C9 1.506(3) .
C9 C14 1.376(3) .
C9 C10 1.384(3) .
C10 C11 1.374(3) .
C10 H10 0.9300 .
C11 C12 1.375(3) .
C11 H11 0.9300 .
C12 C13 1.378(3) .
C12 S1 1.756(2) .
C13 C14 1.370(3) .
C13 H13 0.9300 .
C14 H14 0.9300 .
C15 H15 0.9300 .
C16 C17 1.336(4) .
C16 H16 0.9300 .
C17 H17 0.9300 .
C18 C20 1.511(4) .
C18 H18A 0.9700 .
C18 H18B 0.9700 .
C19 C20 1.350(5) .
C19 C21 1.387(4) 2_577
C19 H19 0.9300 .
C20 C21 1.383(5) .
C21 C19 1.387(4) 2_577
C21 H21 0.9300 .
C22 H22 0.9300 .
C23 C24 1.339(4) .
C23 H23 0.9300 .
C24 H24 0.9300 .
C25 C27 1.504(4) .
C25 H25A 0.9700 .
C25 H25B 0.9700 .
C26 C28 1.372(4) 2_676
C26 C27 1.378(3) .
C26 H26 0.9300 .
C27 C28 1.378(4) .
C28 C26 1.372(4) 2_676
C28 H28 0.9300 .

loop_
_geom_torsion_atom_site_label_1
_geom_torsion_atom_site_label_2
_geom_torsion_atom_site_label_3
_geom_torsion_atom_site_label_4
_geom_torsion
_geom_torsion_site_symmetry_1
_geom_torsion_site_symmetry_4
N3 Ni1 O1 C1 -91.67(14) . .
O4 Ni1 O1 C1 90.41(14) 2_557 .
O1W Ni1 O1 C1 1.6(2) . .
N1 Ni1 O1 C1 176.67(13) . .
O2 Ni1 O1 C1 -0.69(12) . .
N3 Ni1 O2 C1 88.66(14) . .
O4 Ni1 O2 C1 -84.54(13) 2_557 .
O1W Ni1 O2 C1 -178.37(13) . .
N1 Ni1 O2 C1 -18.6(6) . .
O1 Ni1 O2 C1 0.68(12) . .
N3 Ni1 N1 C15 -167.8(2) . .
O4 Ni1 N1 C15 5.3(2) 2_557 .
O1W Ni1 N1 C15 99.1(2) . .
O2 Ni1 N1 C15 -60.7(6) . .
O1 Ni1 N1 C15 -78.8(2) . .
N3 Ni1 N1 C16 28.5(2) . .
O4 Ni1 N1 C16 -158.4(2) 2_557 .
O1W Ni1 N1 C16 -64.6(2) . .
O2 Ni1 N1 C16 135.6(5) . .
O1 Ni1 N1 C16 117.5(2) . .
O4 Ni1 N3 C22 -30.9(7) 2_557 .
O1W Ni1 N3 C22 156.4(2) . .
N1 Ni1 N3 C22 63.8(2) . .
O2 Ni1 N3 C22 -109.1(2) . .
O1 Ni1 N3 C22 -48.2(2) . .
O4 Ni1 N3 C23 143.2(5) 2_557 .
O1W Ni1 N3 C23 -29.6(2) . .
N1 Ni1 N3 C23 -122.2(2) . .
O2 Ni1 N3 C23 64.9(2) . .
O1 Ni1 N3 C23 125.8(2) . .
Ni1 O1 C1 O2 1.2(2) . .
Ni1 O1 C1 C2 -178.0(2) . .
Ni1 O2 C1 O1 -1.2(2) . .
Ni1 O2 C1 C2 177.90(19) . .
O1 C1 C2 C3 2.1(4) . .
O2 C1 C2 C3 -177.1(2) . .
O1 C1 C2 C7 -178.9(2) . .
O2 C1 C2 C7 1.9(3) . .
C7 C2 C3 C4 -0.6(4) . .
C1 C2 C3 C4 178.4(3) . .
C2 C3 C4 C5 -1.0(5) . .
C3 C4 C5 C6 2.1(4) . .
C3 C4 C5 S1 -178.3(2) . .
C4 C5 C6 C7 -1.6(4) . .
S1 C5 C6 C7 178.8(2) . .
C5 C6 C7 C2 0.0(4) . .
C3 C2 C7 C6 1.1(4) . .
C1 C2 C7 C6 -177.9(2) . .
Ni1 O4 C8 O3 1.1(4) 2_557 .
Ni1 O4 C8 C9 -178.48(15) 2_557 .
O3 C8 C9 C14 175.7(3) . .
O4 C8 C9 C14 -4.7(4) . .
O3 C8 C9 C10 -3.3(3) . .
O4 C8 C9 C10 176.3(2) . .
C14 C9 C10 C11 0.8(4) . .
C8 C9 C10 C11 179.9(2) . .
C9 C10 C11 C12 0.4(4) . .
C10 C11 C12 C13 -1.2(4) . .
C10 C11 C12 S1 178.15(19) . .
C11 C12 C13 C14 0.8(4) . .
S1 C12 C13 C14 -178.6(2) . .
C12 C13 C14 C9 0.5(4) . .
C10 C9 C14 C13 -1.3(4) . .
C8 C9 C14 C13 179.7(2) . .
C16 N1 C15 N2 -0.5(3) . .
Ni1 N1 C15 N2 -167.05(16) . .
C17 N2 C15 N1 0.6(3) . .
C18 N2 C15 N1 179.5(2) . .
C15 N1 C16 C17 0.3(3) . .
Ni1 N1 C16 C17 166.8(2) . .
N1 C16 C17 N2 0.1(4) . .
C15 N2 C17 C16 -0.4(3) . .
C18 N2 C17 C16 -179.2(3) . .
C15 N2 C18 C20 99.5(4) . .
C17 N2 C18 C20 -81.9(4) . .
C21 C19 C20 C21 -1.2(6) 2_577 .
C21 C19 C20 C18 -179.9(3) 2_577 .
N2 C18 C20 C19 -95.5(4) . .
N2 C18 C20 C21 85.9(4) . .
C19 C20 C21 C19 1.2(5) . 2_577
C18 C20 C21 C19 179.9(3) . 2_577
C23 N3 C22 N4 0.4(3) . .
Ni1 N3 C22 N4 175.73(16) . .
C24 N4 C22 N3 0.0(3) . .
C25 N4 C22 N3 176.6(2) . .
C22 N3 C23 C24 -0.7(3) . .
Ni1 N3 C23 C24 -175.6(2) . .
N3 C23 C24 N4 0.7(3) . .
C22 N4 C24 C23 -0.4(3) . .
C25 N4 C24 C23 -176.9(2) . .
C22 N4 C25 C27 -79.8(3) . .
C24 N4 C25 C27 96.0(3) . .
C28 C26 C27 C28 -0.4(4) 2_676 .
C28 C26 C27 C25 178.1(2) 2_676 .
N4 C25 C27 C26 150.2(2) . .
N4 C25 C27 C28 -31.4(4) . .
C26 C27 C28 C26 0.4(4) . 2_676
C25 C27 C28 C26 -178.0(2) . 2_676
C11 C12 S1 O6 10.2(2) . .
C13 C12 S1 O6 -170.4(2) . .
C11 C12 S1 O5 141.5(2) . .
C13 C12 S1 O5 -39.1(2) . .
C11 C12 S1 C5 -104.7(2) . .
C13 C12 S1 C5 74.7(2) . .
C6 C5 S1 O6 142.3(2) . .
C4 C5 S1 O6 -37.2(2) . .
C6 C5 S1 O5 11.8(2) . .
C4 C5 S1 O5 -167.8(2) . .
C6 C5 S1 C12 -102.7(2) . .
C4 C5 S1 C12 77.7(2) . .
